data_4027834
loop_
_publ_author_name
'Stephen M. Canham'
'David J. France'
'Larry E. Overman'

_publ_section_title
;
 Total Synthesis of (+)-Sieboldine A: Evolution of a Pinacol-Terminated
 Cyclization Strategy
;
_journal_name_full 'Journal of Organic Chemistry'
_journal_page_first 9
_journal_page_last 34
_journal_paper_doi 10.1021/jo300872y
_journal_volume 78
_journal_year 2013
_chemical_absolute_configuration ad
_chemical_formula_sum 'C24 H32 N2 O9 S'
_chemical_formula_weight 524.58
_chemical_name_systematic
; 
 ? 
;
_space_group_IT_number 9
_symmetry_cell_setting monoclinic
_symmetry_space_group_name_Hall 'C -2yc'
_symmetry_space_group_name_H-M 'C 1 c 1'
_atom_sites_solution_hydrogens difmap
_atom_sites_solution_primary direct
_atom_sites_solution_secondary difmap
_audit_creation_method SHELXTL
_cell_angle_alpha 90.00
_cell_angle_beta 102.2575(10)
_cell_angle_gamma 90.00
_cell_formula_units_Z 4
_cell_length_a 8.2418(7)
_cell_length_b 21.0733(17)
_cell_length_c 14.2997(12)
_cell_measurement_reflns_used 9921
_cell_measurement_temperature 98(2)
_cell_measurement_theta_max 28.27
_cell_measurement_theta_min 2.42
_cell_volume 2427.0(3)
_computing_cell_refinement 'Bruker SAINT'
_computing_data_collection 'Bruker APEX2'
_computing_data_reduction 'Bruker SAINT'
_computing_molecular_graphics 'Bruker SHELXTL'
_computing_publication_material 'Bruker SHELXTL'
_computing_structure_refinement 'SHELXL-97 (Sheldrick, 2008)'
_computing_structure_solution 'SHELXS-97 (Sheldrick, 2008)'
_diffrn_ambient_temperature 98(2)
_diffrn_measured_fraction_theta_full 1.000
_diffrn_measured_fraction_theta_max 0.982
_diffrn_measurement_device_type 'Bruker APEX-II CCD'
_diffrn_measurement_method '\f and \w scans'
_diffrn_radiation_monochromator graphite
_diffrn_radiation_source 'fine-focus sealed tube'
_diffrn_radiation_type MoK\a
_diffrn_radiation_wavelength 0.71073
_diffrn_reflns_av_R_equivalents 0.0156
_diffrn_reflns_av_sigmaI/netI 0.0207
_diffrn_reflns_limit_h_max 10
_diffrn_reflns_limit_h_min -10
_diffrn_reflns_limit_k_max 27
_diffrn_reflns_limit_k_min -27
_diffrn_reflns_limit_l_max 18
_diffrn_reflns_limit_l_min -19
_diffrn_reflns_number 14142
_diffrn_reflns_theta_full 25.50
_diffrn_reflns_theta_max 28.27
_diffrn_reflns_theta_min 2.42
_exptl_absorpt_coefficient_mu 0.191
_exptl_absorpt_correction_T_max 0.9856
_exptl_absorpt_correction_T_min 0.9484
_exptl_absorpt_correction_type multi-scan
_exptl_absorpt_process_details 'Bruker SADABS'
_exptl_crystal_colour colorless
_exptl_crystal_density_diffrn 1.436
_exptl_crystal_density_meas ?
_exptl_crystal_description plate
_exptl_crystal_F_000 1112
_exptl_crystal_size_max 0.28
_exptl_crystal_size_mid 0.25
_exptl_crystal_size_min 0.08
_refine_diff_density_max 0.254
_refine_diff_density_min -0.237
_refine_diff_density_rms 0.038
_refine_ls_abs_structure_details 'Flack H D (1983), Acta Cryst. A39, 876-881'
_refine_ls_abs_structure_Flack 0.03(4)
_refine_ls_extinction_method none
_refine_ls_goodness_of_fit_ref 1.019
_refine_ls_hydrogen_treatment mixed
_refine_ls_matrix_type full
_refine_ls_number_parameters 451
_refine_ls_number_reflns 5742
_refine_ls_number_restraints 2
_refine_ls_restrained_S_all 1.018
_refine_ls_R_factor_all 0.0264
_refine_ls_R_factor_gt 0.0251
_refine_ls_shift/su_max 0.001
_refine_ls_shift/su_mean 0.000
_refine_ls_structure_factor_coef Fsqd
_refine_ls_weighting_details 'calc w=1/[\s^2^(Fo^2^)+(0.0441P)^2^+0.4177P] where P=(Fo^2^+2Fc^2^)/3'
_refine_ls_weighting_scheme calc
_refine_ls_wR_factor_gt 0.0635
_refine_ls_wR_factor_ref 0.0645
_reflns_number_gt 5549
_reflns_number_total 5742
_reflns_threshold_expression >2sigma(I)
_cod_data_source_file jo300872y_si_004.cif
_cod_data_source_block leo226
_cod_depositor_comments
;
The following automatic conversions were performed:

'_exptl_crystal_density_meas' value 'not_measured' was changed to '?'
- the value is perceived as not measured.

Automatic conversion script
Id: cif_fix_values 3008 2015-01-20 13:52:24Z robertas 
;
_cod_database_code 4027834

loop_
_symmetry_equiv_pos_as_xyz
'x, y, z'
'x, -y, z+1/2'
'x+1/2, y+1/2, z'
'x+1/2, -y+1/2, z+1/2'

loop_
_atom_site_label
_atom_site_type_symbol
_atom_site_fract_x
_atom_site_fract_y
_atom_site_fract_z
_atom_site_U_iso_or_equiv
_atom_site_adp_type
_atom_site_occupancy
_atom_site_symmetry_multiplicity
_atom_site_calc_flag
S1 S 0.53216(3) 0.784200(13) 0.11587(2) 0.01306(7) Uani 1 1 d
O1 O 0.40949(11) 0.80725(5) -0.05562(6) 0.01828(19) Uani 1 1 d
O2 O 0.95958(12) 0.99701(5) -0.22304(7) 0.01780(19) Uani 1 1 d
O3 O 0.57232(14) 1.00196(6) -0.27531(8) 0.0301(2) Uani 1 1 d
O4 O 1.17886(11) 0.96997(4) -0.10084(6) 0.01595(18) Uani 1 1 d
O5 O 0.54442(12) 0.80134(5) -0.18448(7) 0.0204(2) Uani 1 1 d
O6 O 0.53856(12) 0.71944(4) 0.08788(7) 0.0189(2) Uani 1 1 d
O7 O 0.65790(11) 0.80889(5) 0.19225(7) 0.01795(19) Uani 1 1 d
O8 O 0.10138(18) 0.73296(7) -0.05367(8) 0.0425(3) Uani 1 1 d
O9 O 0.21429(15) 0.66940(6) 0.06080(10) 0.0355(3) Uani 1 1 d
N1 N 0.54458(13) 0.82838(5) 0.01951(7) 0.0140(2) Uani 1 1 d
N2 N 0.16881(15) 0.72143(6) 0.02892(9) 0.0229(3) Uani 1 1 d
C1 C 1.09785(17) 0.95550(6) -0.19574(9) 0.0177(3) Uani 1 1 d
C2 C 1.02297(19) 0.88805(7) -0.20996(10) 0.0211(3) Uani 1 1 d
C3 C 0.83539(18) 0.89921(7) -0.21547(10) 0.0208(3) Uani 1 1 d
C4 C 0.83578(16) 0.96645(6) -0.17801(9) 0.0159(2) Uani 1 1 d
C5 C 0.68503(17) 1.00995(7) -0.20685(10) 0.0207(3) Uani 1 1 d
C6 C 0.70429(17) 1.06441(7) -0.13625(10) 0.0197(3) Uani 1 1 d
C7 C 0.84817(16) 1.04634(6) -0.05174(9) 0.0149(2) Uani 1 1 d
C8 C 0.99881(16) 1.08997(6) -0.04638(9) 0.0167(2) Uani 1 1 d
C9 C 0.52367(17) 0.89763(6) 0.03191(9) 0.0160(2) Uani 1 1 d
C10 C 0.60339(15) 0.93681(6) -0.03599(9) 0.0159(2) Uani 1 1 d
C11 C 0.79293(16) 0.93105(6) -0.01296(9) 0.0147(2) Uani 1 1 d
C12 C 0.88966(15) 0.97525(6) -0.06823(8) 0.0132(2) Uani 1 1 d
C13 C 1.07716(15) 0.95972(6) -0.03123(9) 0.0140(2) Uani 1 1 d
C14 C 1.14985(16) 1.00022(6) 0.05558(9) 0.0160(2) Uani 1 1 d
C15 C 1.14688(16) 1.07214(6) 0.03439(9) 0.0172(2) Uani 1 1 d
C16 C 1.30981(18) 1.09560(7) 0.01144(11) 0.0231(3) Uani 1 1 d
C17 C 0.47032(19) 0.76712(7) -0.12234(10) 0.0206(3) Uani 1 1 d
C18 C 0.4280(2) 0.83609(8) -0.25429(11) 0.0265(3) Uani 1 1 d
C19 C 0.33623(15) 0.80178(6) 0.14260(9) 0.0147(2) Uani 1 1 d
C20 C 0.33502(17) 0.85032(7) 0.20850(10) 0.0199(3) Uani 1 1 d
C21 C 0.18683(18) 0.87127(7) 0.22992(10) 0.0215(3) Uani 1 1 d
C22 C 0.03848(17) 0.84377(7) 0.18536(10) 0.0212(3) Uani 1 1 d
C23 C 0.03671(19) 0.79575(6) 0.11847(11) 0.0213(3) Uani 1 1 d
C24 C 0.18418(16) 0.77497(6) 0.09793(9) 0.0160(2) Uani 1 1 d
H1 H 1.181(3) 0.9635(10) -0.2345(16) 0.040 Uiso 1 1 d
H2A H 1.033(3) 0.8702(11) -0.2720(16) 0.040(6) Uiso 1 1 d
H2B H 1.068(2) 0.8593(9) -0.1605(14) 0.022(4) Uiso 1 1 d
H3A H 0.787(2) 0.8690(9) -0.1780(14) 0.028(5) Uiso 1 1 d
H3B H 0.777(3) 0.8968(11) -0.2788(18) 0.047(6) Uiso 1 1 d
H6A H 0.599(3) 1.0723(10) -0.1165(14) 0.032(5) Uiso 1 1 d
H6B H 0.732(2) 1.1031(10) -0.1675(14) 0.029(5) Uiso 1 1 d
H7 H 0.816(2) 1.0488(8) 0.0073(12) 0.014(4) Uiso 1 1 d
H8A H 0.967(2) 1.1358(9) -0.0382(12) 0.019(4) Uiso 1 1 d
H8B H 1.036(2) 1.0886(9) -0.1095(14) 0.026(5) Uiso 1 1 d
H9A H 0.577(2) 0.9062(9) 0.0989(14) 0.024(4) Uiso 1 1 d
H9B H 0.408(2) 0.9085(8) 0.0229(12) 0.016(4) Uiso 1 1 d
H10A H 0.568(2) 0.9816(9) -0.0275(12) 0.018(4) Uiso 1 1 d
H10B H 0.557(3) 0.9239(11) -0.0957(17) 0.040 Uiso 1 1 d
H11A H 0.824(2) 0.8870(9) -0.0207(12) 0.021(4) Uiso 1 1 d
H11B H 0.831(2) 0.9401(8) 0.0545(12) 0.013(4) Uiso 1 1 d
H13 H 1.0837(19) 0.9177(8) -0.0152(11) 0.013(4) Uiso 1 1 d
H14A H 1.094(2) 0.9926(8) 0.1061(12) 0.014(4) Uiso 1 1 d
H14B H 1.261(2) 0.9864(9) 0.0796(13) 0.025(4) Uiso 1 1 d
H15 H 1.132(2) 1.0931(8) 0.0901(13) 0.021(4) Uiso 1 1 d
H16A H 1.306(3) 1.1416(10) 0.0034(15) 0.034(5) Uiso 1 1 d
H16B H 1.406(3) 1.0850(9) 0.0644(14) 0.028(5) Uiso 1 1 d
H16C H 1.334(2) 1.0765(9) -0.0474(14) 0.028(5) Uiso 1 1 d
H17A H 0.552(2) 0.7393(8) -0.0879(12) 0.016(4) Uiso 1 1 d
H17B H 0.369(2) 0.7462(9) -0.1508(12) 0.020(4) Uiso 1 1 d
H18A H 0.377(3) 0.8688(10) -0.2227(15) 0.035(5) Uiso 1 1 d
H18B H 0.344(2) 0.8090(9) -0.2937(13) 0.021(4) Uiso 1 1 d
H18C H 0.487(2) 0.8565(10) -0.2963(15) 0.030(5) Uiso 1 1 d
H20 H 0.445(2) 0.8679(9) 0.2372(13) 0.023(4) Uiso 1 1 d
H21 H 0.187(2) 0.9050(9) 0.2733(14) 0.024(4) Uiso 1 1 d
H22 H -0.059(2) 0.8566(9) 0.1992(13) 0.023(4) Uiso 1 1 d
H23 H -0.063(3) 0.7776(9) 0.0880(14) 0.027(5) Uiso 1 1 d

loop_
_atom_site_aniso_label
_atom_site_aniso_U_11
_atom_site_aniso_U_22
_atom_site_aniso_U_33
_atom_site_aniso_U_23
_atom_site_aniso_U_13
_atom_site_aniso_U_12
S1 0.01176(12) 0.01345(13) 0.01386(13) 0.00067(11) 0.00245(10) 0.00012(11)
O1 0.0165(4) 0.0227(5) 0.0139(4) -0.0034(4) -0.0005(3) -0.0027(4)
O2 0.0205(4) 0.0190(5) 0.0144(4) 0.0022(3) 0.0050(3) -0.0020(4)
O3 0.0264(5) 0.0351(6) 0.0230(5) 0.0068(4) -0.0075(4) -0.0014(5)
O4 0.0160(4) 0.0182(4) 0.0143(4) -0.0016(3) 0.0049(3) -0.0009(4)
O5 0.0227(5) 0.0226(5) 0.0153(4) -0.0003(4) 0.0028(4) -0.0027(4)
O6 0.0221(5) 0.0139(4) 0.0212(5) 0.0008(3) 0.0060(4) 0.0014(4)
O7 0.0134(4) 0.0227(5) 0.0164(4) -0.0001(3) 0.0002(3) 0.0000(4)
O8 0.0565(9) 0.0482(7) 0.0197(5) -0.0042(5) 0.0014(5) -0.0253(7)
O9 0.0347(6) 0.0223(6) 0.0484(7) -0.0094(5) 0.0060(5) -0.0014(5)
N1 0.0159(5) 0.0131(5) 0.0127(5) -0.0001(4) 0.0021(4) -0.0013(4)
N2 0.0205(6) 0.0272(7) 0.0217(6) -0.0058(5) 0.0061(5) -0.0112(5)
C1 0.0221(6) 0.0177(6) 0.0144(6) -0.0016(5) 0.0061(5) -0.0020(5)
C2 0.0274(7) 0.0176(6) 0.0197(6) -0.0051(5) 0.0085(5) -0.0032(6)
C3 0.0247(7) 0.0204(7) 0.0171(6) -0.0037(5) 0.0036(5) -0.0064(5)
C4 0.0176(6) 0.0170(6) 0.0121(5) 0.0009(4) 0.0007(5) -0.0041(5)
C5 0.0202(6) 0.0223(6) 0.0182(6) 0.0077(5) 0.0012(5) -0.0022(5)
C6 0.0180(6) 0.0170(6) 0.0227(7) 0.0070(5) 0.0012(5) 0.0030(5)
C7 0.0155(6) 0.0135(6) 0.0160(6) 0.0015(5) 0.0037(5) 0.0016(5)
C8 0.0193(6) 0.0131(6) 0.0183(6) 0.0009(5) 0.0051(5) -0.0002(5)
C9 0.0164(6) 0.0133(6) 0.0191(6) -0.0009(4) 0.0054(5) 0.0006(5)
C10 0.0153(6) 0.0147(6) 0.0171(6) 0.0019(5) 0.0024(5) 0.0007(5)
C11 0.0152(6) 0.0143(6) 0.0146(6) 0.0019(4) 0.0032(4) -0.0004(5)
C12 0.0147(5) 0.0126(5) 0.0119(5) 0.0010(4) 0.0021(4) 0.0004(4)
C13 0.0149(6) 0.0139(6) 0.0131(5) 0.0006(4) 0.0027(4) 0.0004(4)
C14 0.0155(6) 0.0183(6) 0.0130(5) 0.0011(4) 0.0005(5) 0.0006(5)
C15 0.0201(6) 0.0162(6) 0.0149(6) -0.0033(5) 0.0026(5) -0.0009(5)
C16 0.0203(7) 0.0233(7) 0.0248(7) -0.0029(5) 0.0027(6) -0.0060(5)
C17 0.0274(7) 0.0184(6) 0.0156(6) -0.0029(5) 0.0041(5) -0.0044(6)
C18 0.0279(7) 0.0307(8) 0.0180(6) 0.0028(6) -0.0017(6) -0.0052(6)
C19 0.0125(6) 0.0165(6) 0.0153(5) 0.0017(4) 0.0035(4) 0.0001(5)
C20 0.0175(6) 0.0227(7) 0.0201(6) -0.0041(5) 0.0051(5) -0.0025(5)
C21 0.0239(7) 0.0208(7) 0.0219(7) -0.0011(5) 0.0097(5) 0.0012(5)
C22 0.0176(6) 0.0247(7) 0.0232(7) 0.0074(5) 0.0087(5) 0.0044(5)
C23 0.0146(5) 0.0273(7) 0.0217(6) 0.0058(6) 0.0029(5) -0.0032(6)
C24 0.0167(6) 0.0153(6) 0.0156(6) 0.0029(5) 0.0023(5) -0.0019(5)

loop_
_atom_type_symbol
_atom_type_description
_atom_type_scat_dispersion_real
_atom_type_scat_dispersion_imag
_atom_type_scat_source
C C 0.0033 0.0016 'International Tables Vol C Tables 4.2.6.8 and 6.1.1.4'
H H 0.0000 0.0000 'International Tables Vol C Tables 4.2.6.8 and 6.1.1.4'
N N 0.0061 0.0033 'International Tables Vol C Tables 4.2.6.8 and 6.1.1.4'
O O 0.0106 0.0060 'International Tables Vol C Tables 4.2.6.8 and 6.1.1.4'
S S 0.1246 0.1234 'International Tables Vol C Tables 4.2.6.8 and 6.1.1.4'

loop_
_geom_angle_atom_site_label_1
_geom_angle_atom_site_label_2
_geom_angle_atom_site_label_3
_geom_angle
O6 S1 O7 119.80(6)
O6 S1 N1 106.68(5)
O7 S1 N1 105.24(5)
O6 S1 C19 110.46(6)
O7 S1 C19 107.67(6)
N1 S1 C19 106.07(6)
C17 O1 N1 110.59(9)
C1 O2 C4 101.59(9)
C1 O4 C13 113.82(10)
C17 O5 C18 113.15(12)
O1 N1 C9 107.54(9)
O1 N1 S1 105.49(7)
C9 N1 S1 114.64(8)
O9 N2 O8 125.76(14)
O9 N2 C24 117.36(12)
O8 N2 C24 116.69(13)
O4 C1 O2 108.57(10)
O4 C1 C2 114.76(11)
O2 C1 C2 104.76(11)
C1 C2 C3 103.49(11)
C4 C3 C2 101.35(11)
O2 C4 C3 101.83(10)
O2 C4 C5 102.69(10)
C3 C4 C5 121.67(11)
O2 C4 C12 108.42(10)
C3 C4 C12 116.68(11)
C5 C4 C12 104.08(11)
O3 C5 C6 126.79(13)
O3 C5 C4 125.12(14)
C6 C5 C4 108.09(11)
C5 C6 C7 106.74(11)
C8 C7 C6 111.64(10)
C8 C7 C12 112.39(10)
C6 C7 C12 105.85(10)
C7 C8 C15 113.32(10)
N1 C9 C10 112.30(10)
C9 C10 C11 112.20(10)
C10 C11 C12 117.07(10)
C11 C12 C4 112.18(10)
C11 C12 C13 106.35(10)
C4 C12 C13 111.67(10)
C11 C12 C7 110.27(10)
C4 C12 C7 104.03(10)
C13 C12 C7 112.48(10)
O4 C13 C14 107.00(10)
O4 C13 C12 114.37(10)
C14 C13 C12 110.48(10)
C13 C14 C15 113.79(10)
C16 C15 C8 110.64(11)
C16 C15 C14 112.39(11)
C8 C15 C14 111.35(10)
O5 C17 O1 112.48(11)
C20 C19 C24 118.11(12)
C20 C19 S1 115.88(10)
C24 C19 S1 125.79(10)
C19 C20 C21 120.96(13)
C22 C21 C20 119.84(13)
C21 C22 C23 120.13(13)
C24 C23 C22 119.73(14)
C23 C24 C19 121.22(13)
C23 C24 N2 115.28(12)
C19 C24 N2 123.46(12)

loop_
_geom_bond_atom_site_label_1
_geom_bond_atom_site_label_2
_geom_bond_distance
S1 O6 1.4264(10)
S1 O7 1.4341(10)
S1 N1 1.6841(11)
S1 C19 1.7756(13)
O1 C17 1.4422(17)
O1 N1 1.4437(13)
O2 C1 1.4238(17)
O2 C4 1.4661(15)
O3 C5 1.2098(16)
O4 C1 1.4125(15)
O4 C13 1.4472(15)
O5 C17 1.3831(17)
O5 C18 1.4306(18)
O8 N2 1.2182(18)
O9 N2 1.2157(18)
N1 C9 1.4844(16)
N2 C24 1.4865(17)
C1 C2 1.5459(19)
C2 C3 1.549(2)
C3 C4 1.5146(18)
C4 C5 1.5286(19)
C4 C12 1.5491(17)
C5 C6 1.514(2)
C6 C7 1.5502(18)
C7 C8 1.5337(18)
C7 C12 1.5656(17)
C8 C15 1.5382(18)
C9 C10 1.5255(17)
C10 C11 1.5314(18)
C11 C12 1.5476(17)
C12 C13 1.5582(17)
C13 C14 1.5206(17)
C14 C15 1.5447(18)
C15 C16 1.5305(19)
C19 C20 1.3924(18)
C19 C24 1.3992(18)
C20 C21 1.3926(19)
C21 C22 1.381(2)
C22 C23 1.390(2)
C23 C24 1.381(2)

loop_
_geom_torsion_atom_site_label_1
_geom_torsion_atom_site_label_2
_geom_torsion_atom_site_label_3
_geom_torsion_atom_site_label_4
_geom_torsion
C17 O1 N1 C9 133.55(11)
C17 O1 N1 S1 -103.67(9)
O6 S1 N1 O1 56.31(9)
O7 S1 N1 O1 -175.42(7)
C19 S1 N1 O1 -61.46(8)
O6 S1 N1 C9 174.43(9)
O7 S1 N1 C9 -57.30(10)
C19 S1 N1 C9 56.65(10)
C13 O4 C1 O2 62.90(13)
C13 O4 C1 C2 -53.92(15)
C4 O2 C1 O4 -80.08(11)
C4 O2 C1 C2 42.98(12)
O4 C1 C2 C3 101.86(13)
O2 C1 C2 C3 -17.11(13)
C1 C2 C3 C4 -14.37(13)
C1 O2 C4 C3 -52.97(11)
C1 O2 C4 C5 -179.63(10)
C1 O2 C4 C12 70.62(12)
C2 C3 C4 O2 40.34(12)
C2 C3 C4 C5 153.48(12)
C2 C3 C4 C12 -77.47(13)
O2 C4 C5 O3 94.72(15)
C3 C4 C5 O3 -18.0(2)
C12 C4 C5 O3 -152.29(14)
O2 C4 C5 C6 -84.27(12)
C3 C4 C5 C6 163.03(12)
C12 C4 C5 C6 28.71(13)
O3 C5 C6 C7 169.06(14)
C4 C5 C6 C7 -11.97(14)
C5 C6 C7 C8 113.20(12)
C5 C6 C7 C12 -9.39(14)
C6 C7 C8 C15 -177.92(11)
C12 C7 C8 C15 -59.17(14)
O1 N1 C9 C10 -86.57(12)
S1 N1 C9 C10 156.48(9)
N1 C9 C10 C11 -67.01(14)
C9 C10 C11 C12 -172.29(11)
C10 C11 C12 C4 -57.75(15)
C10 C11 C12 C13 179.90(11)
C10 C11 C12 C7 57.69(14)
O2 C4 C12 C11 -165.70(10)
C3 C4 C12 C11 -51.54(14)
C5 C4 C12 C11 85.50(12)
O2 C4 C12 C13 -46.42(13)
C3 C4 C12 C13 67.73(14)
C5 C4 C12 C13 -155.22(10)
O2 C4 C12 C7 75.13(12)
C3 C4 C12 C7 -170.71(11)
C5 C4 C12 C7 -33.67(12)
C8 C7 C12 C11 144.10(10)
C6 C7 C12 C11 -93.79(12)
C8 C7 C12 C4 -95.43(12)
C6 C7 C12 C4 26.68(12)
C8 C7 C12 C13 25.58(14)
C6 C7 C12 C13 147.69(11)
C1 O4 C13 C14 -158.00(10)
C1 O4 C13 C12 -35.31(14)
C11 C12 C13 O4 150.56(10)
C4 C12 C13 O4 27.89(14)
C7 C12 C13 O4 -88.64(12)
C11 C12 C13 C14 -88.65(12)
C4 C12 C13 C14 148.67(11)
C7 C12 C13 C14 32.14(14)
O4 C13 C14 C15 61.92(13)
C12 C13 C14 C15 -63.16(14)
C7 C8 C15 C16 155.38(11)
C7 C8 C15 C14 29.63(15)
C13 C14 C15 C16 -94.35(13)
C13 C14 C15 C8 30.41(15)
C18 O5 C17 O1 -71.85(15)
N1 O1 C17 O5 -77.11(13)
O6 S1 C19 C20 152.31(10)
O7 S1 C19 C20 19.81(12)
N1 S1 C19 C20 -92.46(11)
O6 S1 C19 C24 -33.20(13)
O7 S1 C19 C24 -165.70(11)
N1 S1 C19 C24 82.03(12)
C24 C19 C20 C21 0.5(2)
S1 C19 C20 C21 175.44(11)
C19 C20 C21 C22 -0.1(2)
C20 C21 C22 C23 -0.7(2)
C21 C22 C23 C24 1.0(2)
C22 C23 C24 C19 -0.6(2)
C22 C23 C24 N2 177.20(12)
C20 C19 C24 C23 -0.1(2)
S1 C19 C24 C23 -174.53(10)
C20 C19 C24 N2 -177.79(12)
S1 C19 C24 N2 7.83(19)
O9 N2 C24 C23 -106.29(15)
O8 N2 C24 C23 68.97(16)
O9 N2 C24 C19 71.47(17)
O8 N2 C24 C19 -113.26(15)
